data_7022764
loop_
_publ_author_name
'Rajarajeswari, Chandrasekaran'
'Loganathan, Rangasamy'
'Palaniandavar, Mallayan'
'Suresh, Eringathodi'
'Riyasdeen, Anvarbatcha'
'Akbarsha, Mohamad Abdulkadhar'

_publ_section_title
;
 Copper(II) complexes with 2NO and 3N donor ligands: synthesis, structures
 and chemical nuclease and anticancer activities.
;
_journal_issue 23
_journal_name_full 'Dalton transactions (Cambridge, England : 2003)'
_journal_page_first 8347
_journal_page_last 8363
_journal_paper_doi 10.1039/c3dt32992e
_journal_volume 42
_journal_year 2013
_chemical_formula_sum 'C20 H22 Cl2 Cu N4 O2'
_chemical_formula_weight 484.86
_chemical_name_common 'Cu Complex'
_chemical_name_systematic
;
?
;
_space_group_IT_number 14
_symmetry_cell_setting monoclinic
_symmetry_space_group_name_Hall '-P 2yn'
_symmetry_space_group_name_H-M 'P 1 21/n 1'
_atom_sites_solution_hydrogens geom
_atom_sites_solution_primary direct
_atom_sites_solution_secondary difmap
_audit_creation_method SHELXL-97
_cell_angle_alpha 90.00
_cell_angle_beta 90.781(3)
_cell_angle_gamma 90.00
_cell_formula_units_Z 4
_cell_length_a 10.3104(5)
_cell_length_b 17.1202(9)
_cell_length_c 11.9361(6)
_cell_measurement_reflns_used 1865
_cell_measurement_temperature 296(2)
_cell_measurement_theta_max 25.67
_cell_measurement_theta_min 2.56
_cell_volume 2106.72(18)
_computing_cell_refinement 'BRUKER SMART'
_computing_data_collection 'BRUKER SMART'
_computing_data_reduction 'BRUKER SAINT'
_computing_molecular_graphics ORTEP
_computing_publication_material 'SHELXL-97 (Sheldrick, 1997)'
_computing_structure_refinement 'SHELXL-97 (Sheldrick, 1997)'
_computing_structure_solution 'SHELXS-97 (Sheldrick, 1990)'
_diffrn_ambient_temperature 296(2)
_diffrn_measured_fraction_theta_full 0.997
_diffrn_measured_fraction_theta_max 0.997
_diffrn_measurement_device_type 'BRUKER SMART APEX CCD DIFFARCTOMETER'
_diffrn_measurement_method 'OMEGA-PHI SCAN'
_diffrn_radiation_monochromator graphite
_diffrn_radiation_source 'fine-focus sealed tube'
_diffrn_radiation_type MoK\a
_diffrn_radiation_wavelength 0.71073
_diffrn_reflns_av_R_equivalents 0.0471
_diffrn_reflns_av_sigmaI/netI 0.0429
_diffrn_reflns_limit_h_max 13
_diffrn_reflns_limit_h_min -13
_diffrn_reflns_limit_k_max 22
_diffrn_reflns_limit_k_min -20
_diffrn_reflns_limit_l_max 15
_diffrn_reflns_limit_l_min -15
_diffrn_reflns_number 21882
_diffrn_reflns_theta_full 27.73
_diffrn_reflns_theta_max 27.73
_diffrn_reflns_theta_min 2.08
_exptl_absorpt_coefficient_mu 1.314
_exptl_absorpt_correction_T_max 0.8582
_exptl_absorpt_correction_T_min 0.6635
_exptl_absorpt_correction_type multi-scan
_exptl_absorpt_process_details 'BRUKER SADABS'
_exptl_crystal_colour GREEN
_exptl_crystal_density_diffrn 1.529
_exptl_crystal_density_method 'not measured'
_exptl_crystal_description Bocks
_exptl_crystal_F_000 996
_exptl_crystal_size_max 0.34
_exptl_crystal_size_mid 0.23
_exptl_crystal_size_min 0.12
_refine_diff_density_max 0.431
_refine_diff_density_min -0.319
_refine_diff_density_rms 0.059
_refine_ls_extinction_method none
_refine_ls_goodness_of_fit_ref 1.017
_refine_ls_hydrogen_treatment mixed
_refine_ls_matrix_type full
_refine_ls_number_parameters 272
_refine_ls_number_reflns 4949
_refine_ls_number_restraints 3
_refine_ls_restrained_S_all 1.017
_refine_ls_R_factor_all 0.0740
_refine_ls_R_factor_gt 0.0391
_refine_ls_shift/su_max 0.001
_refine_ls_shift/su_mean 0.000
_refine_ls_structure_factor_coef Fsqd
_refine_ls_weighting_details 'calc w=1/[\s^2^(Fo^2^)+(0.0428P)^2^+0.3350P] where P=(Fo^2^+2Fc^2^)/3'
_refine_ls_weighting_scheme calc
_refine_ls_wR_factor_gt 0.0877
_refine_ls_wR_factor_ref 0.1018
_reflns_number_gt 3206
_reflns_number_total 4949
_reflns_threshold_expression >2sigma(I)
_cod_data_source_file c3dt32992e.txt
_cod_data_source_block 6
_cod_depositor_comments
;
The following automatic conversions were performed:

'_symmetry_cell_setting' value 'Monoclinic' changed to 'monoclinic'
according to /home/saulius/struct/CIF-dictionaries/cif_core.dic
dictionary named 'cif_core.dic' version 2.4.2 from
2011-04-26.

'_exptl_absorpt_correction_type' value 'MULTI-SCAN'
changed to 'multi-scan' according to
/home/saulius/struct/CIF-dictionaries/cif_core.dic dictionary named
'cif_core.dic' version 2.4.2 from 2011-04-26.

Automatic conversion script
Id: cif_fix_values 1891 2012-01-12 08:04:46Z andrius 
;
_cod_original_sg_symbol_H-M P21/n
_cod_database_code 7022764

loop_
_symmetry_equiv_pos_as_xyz
'x, y, z'
'-x+1/2, y+1/2, -z+1/2'
'-x, -y, -z'
'x-1/2, -y-1/2, z-1/2'

loop_
_atom_site_label
_atom_site_type_symbol
_atom_site_fract_x
_atom_site_fract_y
_atom_site_fract_z
_atom_site_U_iso_or_equiv
_atom_site_adp_type
_atom_site_occupancy
_atom_site_symmetry_multiplicity
_atom_site_calc_flag
_atom_site_refinement_flags
C20 C 0.5441(4) 0.2631(2) 0.4784(4) 0.1062(15) Uani 1 1 d .
H20A H 0.4686 0.2832 0.4404 0.159 Uiso 1 1 calc R
H20B H 0.6075 0.2480 0.4244 0.159 Uiso 1 1 calc R
H20C H 0.5799 0.3028 0.5266 0.159 Uiso 1 1 calc R
O1 O 0.5099(3) 0.19838(16) 0.5423(3) 0.1008(9) Uani 1 1 d .
H1O H 0.4476 0.2094 0.5813 0.151 Uiso 1 1 calc R
C1 C 0.5704(3) 0.08745(17) 0.2361(3) 0.0572(8) Uani 1 1 d .
H1 H 0.5532 0.1393 0.2538 0.069 Uiso 1 1 calc R
C2 C 0.5529(3) 0.03042(19) 0.3140(3) 0.0715(10) Uani 1 1 d .
H2 H 0.5222 0.0435 0.3845 0.086 Uiso 1 1 calc R
C3 C 0.5805(3) -0.0475(2) 0.2893(4) 0.0886(13) Uani 1 1 d .
H3 H 0.5695 -0.0854 0.3441 0.106 Uiso 1 1 calc R
C4 C 0.6227(3) -0.0686(2) 0.1873(4) 0.0843(13) Uani 1 1 d .
H4 H 0.6404 -0.1208 0.1722 0.101 Uiso 1 1 calc R
C5 C 0.6400(3) -0.01168(18) 0.1036(3) 0.0654(9) Uani 1 1 d .
C6 C 0.6148(2) 0.06781(16) 0.1286(3) 0.0499(7) Uani 1 1 d .
C7 C 0.6806(3) -0.0313(2) -0.0051(4) 0.0825(12) Uani 1 1 d .
H7 H 0.6986 -0.0829 -0.0235 0.099 Uiso 1 1 calc R
C8 C 0.6930(3) 0.0265(2) -0.0831(3) 0.0723(10) Uani 1 1 d .
H8 H 0.7183 0.0147 -0.1556 0.087 Uiso 1 1 calc R
C9 C 0.6674(3) 0.10303(17) -0.0528(3) 0.0543(8) Uani 1 1 d .
C10 C 0.6746(3) 0.1666(2) -0.1348(3) 0.0583(8) Uani 1 1 d .
H10 H 0.6953 0.1569 -0.2091 0.070 Uiso 1 1 calc R
C11 C 0.6491(3) 0.30170(19) -0.1774(3) 0.0647(9) Uani 1 1 d .
H11A H 0.5601 0.3175 -0.1920 0.078 Uiso 1 1 calc R
H11B H 0.6873 0.2866 -0.2480 0.078 Uiso 1 1 calc R
C12 C 0.7231(3) 0.3683(2) -0.1278(3) 0.0660(9) Uani 1 1 d .
H12A H 0.8118 0.3515 -0.1143 0.079 Uiso 1 1 calc R
H12B H 0.7253 0.4103 -0.1823 0.079 Uiso 1 1 calc R
C13 C 0.6710(2) 0.39959(16) -0.0218(2) 0.0482(7) Uani 1 1 d .
C14 C 0.5864(3) 0.40961(15) 0.1444(2) 0.0455(6) Uani 1 1 d .
C15 C 0.5335(3) 0.39720(17) 0.2488(2) 0.0534(7) Uani 1 1 d .
H15 H 0.5090 0.3475 0.2720 0.064 Uiso 1 1 calc R
C16 C 0.5185(3) 0.46139(19) 0.3170(3) 0.0613(8) Uani 1 1 d .
H16 H 0.4820 0.4550 0.3873 0.074 Uiso 1 1 calc R
C17 C 0.5566(3) 0.53552(19) 0.2834(3) 0.0699(10) Uani 1 1 d .
H17 H 0.5458 0.5773 0.3321 0.084 Uiso 1 1 calc R
C18 C 0.6091(3) 0.54876(18) 0.1818(3) 0.0652(9) Uani 1 1 d .
H18 H 0.6347 0.5985 0.1599 0.078 Uiso 1 1 calc R
C19 C 0.6230(3) 0.48480(16) 0.1119(3) 0.0516(7) Uani 1 1 d .
N1 N 0.63047(19) 0.12438(13) 0.04902(19) 0.0452(5) Uani 1 1 d .
N2 N 0.6515(2) 0.23557(14) -0.1003(2) 0.0513(6) Uani 1 1 d .
N3 N 0.6178(2) 0.35747(12) 0.05928(18) 0.0446(5) Uani 1 1 d .
N4 N 0.6756(2) 0.47551(13) 0.0070(2) 0.0584(7) Uani 1 1 d .
H4N H 0.7065 0.5124 -0.0336 0.070 Uiso 1 1 calc R
Cl1 Cl 0.78863(8) 0.24108(4) 0.19836(7) 0.0575(2) Uani 1 1 d .
Cl2 Cl 0.39335(7) 0.23505(4) 0.11230(7) 0.0593(2) Uani 1 1 d .
Cu1 Cu 0.61473(3) 0.242474(17) 0.06774(3) 0.04059(12) Uani 1 1 d .
O1W O 0.7307(2) 0.10939(12) 0.5958(2) 0.0679(6) Uani 1 1 d D
H1W H 0.799(3) 0.149(2) 0.595(4) 0.20(2) Uiso 1 1 d D
H2W H 0.657(2) 0.138(2) 0.566(3) 0.115(15) Uiso 1 1 d D

loop_
_atom_site_aniso_label
_atom_site_aniso_U_11
_atom_site_aniso_U_22
_atom_site_aniso_U_33
_atom_site_aniso_U_23
_atom_site_aniso_U_13
_atom_site_aniso_U_12
C20 0.103(3) 0.112(4) 0.104(3) 0.050(3) 0.005(3) -0.017(3)
O1 0.093(2) 0.082(2) 0.128(2) 0.0327(17) 0.0288(17) 0.0143(15)
C1 0.0481(18) 0.0419(16) 0.081(2) 0.0146(15) -0.0056(16) -0.0031(13)
C2 0.056(2) 0.061(2) 0.098(3) 0.0326(19) -0.0097(18) -0.0042(16)
C3 0.058(2) 0.060(2) 0.146(4) 0.051(3) -0.034(2) -0.0180(18)
C4 0.054(2) 0.0391(19) 0.159(4) 0.015(2) -0.035(2) -0.0021(16)
C5 0.0339(16) 0.0385(16) 0.123(3) -0.0029(18) -0.0227(18) -0.0012(13)
C6 0.0322(15) 0.0351(15) 0.082(2) 0.0021(14) -0.0120(14) -0.0041(11)
C7 0.046(2) 0.046(2) 0.155(4) -0.035(2) -0.018(2) 0.0064(16)
C8 0.0451(19) 0.062(2) 0.109(3) -0.040(2) -0.0070(18) 0.0057(16)
C9 0.0333(15) 0.0495(17) 0.080(2) -0.0231(16) -0.0024(14) 0.0015(13)
C10 0.0460(18) 0.074(2) 0.0551(18) -0.0192(16) 0.0039(14) -0.0021(16)
C11 0.068(2) 0.078(2) 0.0484(18) 0.0124(16) 0.0112(16) 0.0096(18)
C12 0.0537(19) 0.076(2) 0.069(2) 0.0252(18) 0.0106(16) -0.0029(17)
C13 0.0357(15) 0.0441(16) 0.0649(18) 0.0169(14) -0.0021(13) -0.0034(12)
C14 0.0379(15) 0.0355(14) 0.0629(18) -0.0003(13) -0.0078(13) 0.0027(12)
C15 0.0520(18) 0.0460(17) 0.0621(18) -0.0045(14) 0.0004(14) 0.0010(13)
C16 0.054(2) 0.062(2) 0.068(2) -0.0140(16) -0.0062(16) 0.0038(16)
C17 0.056(2) 0.051(2) 0.102(3) -0.0247(19) -0.0193(19) 0.0102(16)
C18 0.0506(19) 0.0361(16) 0.108(3) 0.0003(17) -0.0206(19) 0.0010(14)
C19 0.0398(16) 0.0394(15) 0.075(2) 0.0090(14) -0.0111(15) 0.0019(12)
N1 0.0344(12) 0.0344(12) 0.0666(15) -0.0059(11) -0.0022(11) -0.0020(9)
N2 0.0411(13) 0.0636(16) 0.0493(13) -0.0032(12) 0.0028(10) 0.0013(11)
N3 0.0417(13) 0.0366(12) 0.0555(14) 0.0074(10) 0.0005(11) -0.0001(10)
N4 0.0479(15) 0.0415(14) 0.0854(19) 0.0236(13) -0.0102(13) -0.0081(11)
Cl1 0.0594(5) 0.0408(4) 0.0718(5) 0.0020(3) -0.0187(4) -0.0031(3)
Cl2 0.0390(4) 0.0454(4) 0.0937(6) 0.0032(4) 0.0116(4) -0.0003(3)
Cu1 0.0406(2) 0.03340(18) 0.04787(19) 0.00115(14) 0.00427(14) -0.00085(13)
O1W 0.0680(15) 0.0468(13) 0.0891(17) -0.0174(11) 0.0031(13) 0.0017(12)

loop_
_atom_type_symbol
_atom_type_description
_atom_type_scat_dispersion_real
_atom_type_scat_dispersion_imag
_atom_type_scat_source
C C 0.0033 0.0016 'International Tables Vol C Tables 4.2.6.8 and 6.1.1.4'
H H 0.0000 0.0000 'International Tables Vol C Tables 4.2.6.8 and 6.1.1.4'
N N 0.0061 0.0033 'International Tables Vol C Tables 4.2.6.8 and 6.1.1.4'
Cl Cl 0.1484 0.1585 'International Tables Vol C Tables 4.2.6.8 and 6.1.1.4'
Cu Cu 0.3201 1.2651 'International Tables Vol C Tables 4.2.6.8 and 6.1.1.4'
O O 0.0106 0.0060 'International Tables Vol C Tables 4.2.6.8 and 6.1.1.4'

loop_
_geom_angle_atom_site_label_1
_geom_angle_atom_site_label_2
_geom_angle_atom_site_label_3
_geom_angle
O1 C20 H20A 109.5
O1 C20 H20B 109.5
H20A C20 H20B 109.5
O1 C20 H20C 109.5
H20A C20 H20C 109.5
H20B C20 H20C 109.5
C20 O1 H1O 109.5
C2 C1 C6 119.9(3)
C2 C1 H1 120.0
C6 C1 H1 120.0
C1 C2 C3 120.7(4)
C1 C2 H2 119.7
C3 C2 H2 119.7
C4 C3 C2 121.1(4)
C4 C3 H3 119.4
C2 C3 H3 119.4
C3 C4 C5 120.0(4)
C3 C4 H4 120.0
C5 C4 H4 120.0
C7 C5 C4 122.0(3)
C7 C5 C6 118.7(3)
C4 C5 C6 119.3(4)
N1 C6 C1 120.4(3)
N1 C6 C5 120.7(3)
C1 C6 C5 118.9(3)
C8 C7 C5 119.1(3)
C8 C7 H7 120.5
C5 C7 H7 120.5
C7 C8 C9 119.2(3)
C7 C8 H8 120.4
C9 C8 H8 120.4
N1 C9 C8 123.8(3)
N1 C9 C10 115.1(2)
C8 C9 C10 121.0(3)
N2 C10 C9 117.4(3)
N2 C10 H10 121.3
C9 C10 H10 121.3
N2 C11 C12 109.8(3)
N2 C11 H11A 109.7
C12 C11 H11A 109.7
N2 C11 H11B 109.7
C12 C11 H11B 109.7
H11A C11 H11B 108.2
C13 C12 C11 115.2(2)
C13 C12 H12A 108.5
C11 C12 H12A 108.5
C13 C12 H12B 108.5
C11 C12 H12B 108.5
H12A C12 H12B 107.5
N3 C13 N4 110.6(3)
N3 C13 C12 125.6(3)
N4 C13 C12 123.7(3)
C15 C14 N3 131.0(2)
C15 C14 C19 120.2(3)
N3 C14 C19 108.7(2)
C16 C15 C14 117.3(3)
C16 C15 H15 121.4
C14 C15 H15 121.4
C15 C16 C17 121.5(3)
C15 C16 H16 119.2
C17 C16 H16 119.2
C18 C17 C16 122.0(3)
C18 C17 H17 119.0
C16 C17 H17 119.0
C17 C18 C19 116.9(3)
C17 C18 H18 121.5
C19 C18 H18 121.5
N4 C19 C18 133.0(3)
N4 C19 C14 104.9(2)
C18 C19 C14 122.0(3)
C9 N1 C6 118.5(2)
C9 N1 Cu1 113.37(19)
C6 N1 Cu1 127.98(19)
C10 N2 C11 121.2(3)
C10 N2 Cu1 114.0(2)
C11 N2 Cu1 124.8(2)
C13 N3 C14 106.6(2)
C13 N3 Cu1 125.85(19)
C14 N3 Cu1 126.73(17)
C13 N4 C19 109.2(2)
C13 N4 H4N 125.4
C19 N4 H4N 125.4
N3 Cu1 N1 169.19(9)
N3 Cu1 N2 90.23(9)
N1 Cu1 N2 79.61(9)
N3 Cu1 Cl2 94.70(6)
N1 Cu1 Cl2 92.87(6)
N2 Cu1 Cl2 114.24(7)
N3 Cu1 Cl1 91.79(6)
N1 Cu1 Cl1 90.08(6)
N2 Cu1 Cl1 119.81(7)
Cl2 Cu1 Cl1 125.48(3)
H1W O1W H2W 102(2)

loop_
_geom_bond_atom_site_label_1
_geom_bond_atom_site_label_2
_geom_bond_distance
C20 O1 1.393(4)
C20 H20A 0.9600
C20 H20B 0.9600
C20 H20C 0.9600
O1 H1O 0.8200
C1 C2 1.362(4)
C1 C6 1.409(4)
C1 H1 0.9300
C2 C3 1.396(5)
C2 H2 0.9300
C3 C4 1.348(5)
C3 H3 0.9300
C4 C5 1.410(5)
C4 H4 0.9300
C5 C7 1.409(5)
C5 C6 1.418(4)
C6 N1 1.367(3)
C7 C8 1.366(5)
C7 H7 0.9300
C8 C9 1.385(4)
C8 H8 0.9300
C9 N1 1.330(3)
C9 C10 1.466(4)
C10 N2 1.274(4)
C10 H10 0.9300
C11 N2 1.458(4)
C11 C12 1.490(4)
C11 H11A 0.9700
C11 H11B 0.9700
C12 C13 1.482(4)
C12 H12A 0.9700
C12 H12B 0.9700
C13 N3 1.330(3)
C13 N4 1.345(3)
C14 C15 1.384(4)
C14 N3 1.394(3)
C14 C19 1.398(4)
C15 C16 1.378(4)
C15 H15 0.9300
C16 C17 1.390(5)
C16 H16 0.9300
C17 C18 1.354(4)
C17 H17 0.9300
C18 C19 1.385(4)
C18 H18 0.9300
C19 N4 1.380(4)
N1 Cu1 2.041(2)
N2 Cu1 2.050(2)
N3 Cu1 1.972(2)
N4 H4N 0.8600
Cl1 Cu1 2.3600(8)
Cl2 Cu1 2.3541(7)
O1W H1W 0.974(19)
O1W H2W 0.972(18)

loop_
_geom_torsion_atom_site_label_1
_geom_torsion_atom_site_label_2
_geom_torsion_atom_site_label_3
_geom_torsion_atom_site_label_4
_geom_torsion
C6 C1 C2 C3 1.1(5)
C1 C2 C3 C4 -1.3(5)
C2 C3 C4 C5 0.1(5)
C3 C4 C5 C7 -178.3(3)
C3 C4 C5 C6 1.1(5)
C2 C1 C6 N1 178.8(3)
C2 C1 C6 C5 0.2(4)
C7 C5 C6 N1 -0.5(4)
C4 C5 C6 N1 -179.9(3)
C7 C5 C6 C1 178.1(3)
C4 C5 C6 C1 -1.3(4)
C4 C5 C7 C8 178.7(3)
C6 C5 C7 C8 -0.7(5)
C5 C7 C8 C9 1.0(5)
C7 C8 C9 N1 -0.2(5)
C7 C8 C9 C10 -177.6(3)
N1 C9 C10 N2 3.3(4)
C8 C9 C10 N2 -179.1(3)
N2 C11 C12 C13 -62.0(4)
C11 C12 C13 N3 36.9(4)
C11 C12 C13 N4 -145.6(3)
N3 C14 C15 C16 177.3(3)
C19 C14 C15 C16 0.4(4)
C14 C15 C16 C17 -1.0(5)
C15 C16 C17 C18 0.7(5)
C16 C17 C18 C19 0.2(5)
C17 C18 C19 N4 -177.1(3)
C17 C18 C19 C14 -0.8(4)
C15 C14 C19 N4 177.7(2)
N3 C14 C19 N4 0.2(3)
C15 C14 C19 C18 0.5(4)
N3 C14 C19 C18 -177.1(3)
C8 C9 N1 C6 -0.9(4)
C10 C9 N1 C6 176.6(2)
C8 C9 N1 Cu1 175.6(2)
C10 C9 N1 Cu1 -6.9(3)
C1 C6 N1 C9 -177.3(2)
C5 C6 N1 C9 1.3(4)
C1 C6 N1 Cu1 6.8(4)
C5 C6 N1 Cu1 -174.65(19)
C9 C10 N2 C11 -176.4(2)
C9 C10 N2 Cu1 2.1(3)
C12 C11 N2 C10 -134.5(3)
C12 C11 N2 Cu1 47.1(3)
N4 C13 N3 C14 0.2(3)
C12 C13 N3 C14 178.0(3)
N4 C13 N3 Cu1 -169.64(17)
C12 C13 N3 Cu1 8.2(4)
C15 C14 N3 C13 -177.5(3)
C19 C14 N3 C13 -0.3(3)
C15 C14 N3 Cu1 -7.7(4)
C19 C14 N3 Cu1 169.51(18)
N3 C13 N4 C19 -0.1(3)
C12 C13 N4 C19 -178.0(3)
C18 C19 N4 C13 176.8(3)
C14 C19 N4 C13 0.0(3)
C13 N3 Cu1 N1 0.9(6)
C14 N3 Cu1 N1 -167.0(4)
C13 N3 Cu1 N2 -19.1(2)
C14 N3 Cu1 N2 173.0(2)
C13 N3 Cu1 Cl2 -133.4(2)
C14 N3 Cu1 Cl2 58.7(2)
C13 N3 Cu1 Cl1 100.7(2)
C14 N3 Cu1 Cl1 -67.1(2)
C9 N1 Cu1 N3 -14.1(6)
C6 N1 Cu1 N3 161.9(4)
C9 N1 Cu1 N2 6.18(18)
C6 N1 Cu1 N2 -177.7(2)
C9 N1 Cu1 Cl2 120.31(18)
C6 N1 Cu1 Cl2 -63.6(2)
C9 N1 Cu1 Cl1 -114.16(18)
C6 N1 Cu1 Cl1 61.9(2)
C10 N2 Cu1 N3 171.8(2)
C11 N2 Cu1 N3 -9.7(2)
C10 N2 Cu1 N1 -4.4(2)
C11 N2 Cu1 N1 174.0(2)
C10 N2 Cu1 Cl2 -92.9(2)
C11 N2 Cu1 Cl2 85.6(2)
C10 N2 Cu1 Cl1 79.6(2)
C11 N2 Cu1 Cl1 -101.9(2)
